data_4318734
loop_
_publ_author_name
'Philip M. Almond'
'Thomas E. Albrecht-Schmitt'

_publ_contact_author
;
Prof. Thomas E. Albrecht-Schmitt 
179 Chemistry Building
Department of Chemistry
Auburn University, AL
36849
;
_publ_contact_author_email ' albreth@auburn.edu '
_publ_contact_author_fax ' 334 844 6959 '
_publ_contact_author_phone ' 334 844 6948 '
_publ_section_title
;
 Expanding the Remarkable Structural Diversity of Uranyl Tellurites:
 Hydrothermal Preparation and Structures of K[UO2Te2O5(OH)],
 Tl3{(UO2)2[Te2O5(OH)](Te2O6)}.2H2O, \b-Tl2[UO2(TeO3)2], and
 Sr3[UO2(TeO3)2](TeO3)2
;
_journal_name_full 'Inorganic Chemistry'
_journal_page_first 5495
_journal_page_last 5501
_journal_paper_doi 10.1021/ic025820m
_journal_volume 41
_journal_year 2002
_chemical_formula_sum 'O8 Te2 Tl2 U'
_chemical_formula_weight 1029.97
_chemical_name_common 'Beta-Thallium Uranyl Tellurite'
_chemical_name_systematic
; 
 ? 
;
_space_group_IT_number 14
_symmetry_cell_setting monoclinic
_symmetry_space_group_name_Hall '-P 2yn'
_symmetry_space_group_name_H-M 'P 1 21/n 1'
_atom_sites_solution_hydrogens geom
_atom_sites_solution_primary direct
_atom_sites_solution_secondary difmap
_audit_creation_method SHELXL-97
_cell_angle_alpha 90.00
_cell_angle_beta 92.3290(10)
_cell_angle_gamma 90.00
_cell_formula_units_Z 4
_cell_length_a 5.4766(4)
_cell_length_b 8.2348(6)
_cell_length_c 20.849(2)
_cell_measurement_reflns_used all
_cell_measurement_temperature 193(2)
_cell_measurement_theta_max 28.29
_cell_measurement_theta_min 1.96
_cell_volume 939.49(13)
_computing_cell_refinement 'SMART, SAINT'
_computing_data_collection SMART
_computing_data_reduction SAINT
_computing_molecular_graphics 'SHELXP-97 (Sheldrick, 1997)'
_computing_publication_material 'SHELXCIF-97 (Sheldrick, 1997)'
_computing_structure_refinement 'SHELXL-97 (Sheldrick, 1997)'
_computing_structure_solution 'SHELXS-97 (Sheldrick, 1997)'
_diffrn_ambient_temperature 193(2)
_diffrn_measured_fraction_theta_full 0.997
_diffrn_measured_fraction_theta_max 0.997
_diffrn_measurement_device_type 'Bruker APEX'
_diffrn_measurement_method '0.3 wide w/ exposures'
_diffrn_radiation_monochromator graphite
_diffrn_radiation_source 'fine-focus sealed tube'
_diffrn_radiation_type MoK\a
_diffrn_radiation_wavelength 0.71073
_diffrn_reflns_av_R_equivalents 0.0485
_diffrn_reflns_av_sigmaI/netI 0.0542
_diffrn_reflns_limit_h_max 7
_diffrn_reflns_limit_h_min -7
_diffrn_reflns_limit_k_max 10
_diffrn_reflns_limit_k_min -10
_diffrn_reflns_limit_l_max 27
_diffrn_reflns_limit_l_min -27
_diffrn_reflns_number 9333
_diffrn_reflns_theta_full 28.29
_diffrn_reflns_theta_max 28.29
_diffrn_reflns_theta_min 1.96
_diffrn_standards_decay_% 0
_diffrn_standards_interval_count na
_diffrn_standards_interval_time na
_diffrn_standards_number na
_exptl_absorpt_coefficient_mu 57.512
_exptl_absorpt_correction_T_max '0.755306 RATIO OF MIN/MAX'
_exptl_absorpt_correction_T_min '0.755306 RATIO OF MIN/MAX'
_exptl_absorpt_correction_type 'analytical, multiscan (SADABS)'
_exptl_crystal_colour orange
_exptl_crystal_density_diffrn 7.282
_exptl_crystal_density_meas ?
_exptl_crystal_density_method 'not measured'
_exptl_crystal_description rod
_exptl_crystal_F_000 1688
_exptl_crystal_size_max 0.0192
_exptl_crystal_size_mid 0.0192
_exptl_crystal_size_min 0.1950
_refine_diff_density_max 1.895
_refine_diff_density_min -1.675
_refine_diff_density_rms 0.412
_refine_ls_extinction_coef 0.00017(3)
_refine_ls_extinction_expression Fc^*^=kFc[1+0.001xFc^2^\l^3^/sin(2\q)]^-1/4^
_refine_ls_extinction_method SHELXL
_refine_ls_goodness_of_fit_ref 1.050
_refine_ls_hydrogen_treatment mixed
_refine_ls_matrix_type full
_refine_ls_number_parameters 119
_refine_ls_number_reflns 2322
_refine_ls_number_restraints 0
_refine_ls_restrained_S_all 1.050
_refine_ls_R_factor_all 0.0324
_refine_ls_R_factor_gt 0.0284
_refine_ls_shift/su_max 0.001
_refine_ls_shift/su_mean 0.000
_refine_ls_structure_factor_coef Fsqd
_refine_ls_weighting_details 'calc w=1/[\s^2^(Fo^2^)+(0.0000P)^2^+1.8205P] where P=(Fo^2^+2Fc^2^)/3'
_refine_ls_weighting_scheme calc
_refine_ls_wR_factor_gt 0.0667
_refine_ls_wR_factor_ref 0.0683
_reflns_number_gt 2133
_reflns_number_total 2322
_reflns_threshold_expression >2sigma(I)
_cod_data_source_file ic025820m_s2_3.cif
_cod_data_source_block faceTl3
_cod_depositor_comments
;
The following automatic conversions were performed:

'_exptl_crystal_density_meas' value 'not measured' was changed to '?'
- the value is perceived as not measured.

Automatic conversion script
Id: cif_fix_values 3008 2015-01-20 13:52:24Z robertas 
;
_cod_database_code 4318734

loop_
_symmetry_equiv_pos_as_xyz
'x, y, z'
'-x+1/2, y+1/2, -z+1/2'
'-x, -y, -z'
'x-1/2, -y-1/2, z-1/2'

loop_
_atom_site_label
_atom_site_type_symbol
_atom_site_fract_x
_atom_site_fract_y
_atom_site_fract_z
_atom_site_U_iso_or_equiv
_atom_site_adp_type
_atom_site_occupancy
_atom_site_symmetry_multiplicity
_atom_site_calc_flag
_atom_site_refinement_flags
_atom_site_disorder_assembly
_atom_site_disorder_group
U1 U 0.74794(5) 0.17394(3) 0.143103(14) 0.01110(10) Uani 1 1 d . . .
Tl1 Tl 1.26926(6) -0.11519(4) 0.050716(16) 0.01934(11) Uani 1 1 d . . .
Tl2 Tl 1.73189(6) -0.33438(4) 0.147693(17) 0.02033(11) Uani 1 1 d . . .
Te1 Te 1.23363(9) 0.41951(6) 0.05197(3) 0.01220(13) Uani 1 1 d . . .
Te2 Te 1.25207(9) -0.08032(6) 0.23264(3) 0.01261(13) Uani 1 1 d . . .
O1 O 0.9959(10) 0.3721(7) 0.1110(3) 0.0189(12) Uani 1 1 d . . .
O3 O 1.4511(10) 0.2449(7) 0.0703(3) 0.0209(13) Uani 1 1 d . . .
O4 O 1.0441(10) 0.0958(7) 0.2121(3) 0.0181(12) Uani 1 1 d . . .
O5 O 1.1389(10) -0.2352(7) 0.1741(3) 0.0205(13) Uani 1 1 d . . .
O8 O 0.8532(10) 0.0318(7) 0.0829(3) 0.0162(12) Uani 1 1 d . . .
O7 O 0.6407(10) 0.3198(7) 0.2015(3) 0.0198(13) Uani 1 1 d . . .
O2 O 1.0870(11) 0.3410(7) -0.0223(3) 0.0200(13) Uani 1 1 d . . .
O6 O 1.5111(10) -0.0164(7) 0.1803(3) 0.0217(13) Uani 1 1 d . . .

loop_
_atom_site_aniso_label
_atom_site_aniso_U_11
_atom_site_aniso_U_22
_atom_site_aniso_U_33
_atom_site_aniso_U_23
_atom_site_aniso_U_13
_atom_site_aniso_U_12
U1 0.01002(16) 0.01189(16) 0.01134(16) -0.00016(10) -0.00026(11) 0.00041(10)
Tl1 0.01849(17) 0.02101(19) 0.01831(18) -0.00190(13) -0.00161(13) 0.00175(14)
Tl2 0.01544(18) 0.01916(19) 0.0261(2) -0.00288(13) -0.00223(14) -0.00071(12)
Te1 0.0106(2) 0.0136(3) 0.0124(3) 0.00108(18) -0.00084(19) -0.00101(18)
Te2 0.0109(3) 0.0144(3) 0.0124(3) 0.00228(19) -0.00141(18) -0.00110(18)
O1 0.020(3) 0.022(3) 0.015(3) 0.005(2) 0.006(2) 0.008(2)
O3 0.014(3) 0.025(3) 0.023(3) -0.001(3) -0.005(2) 0.006(2)
O4 0.017(3) 0.021(3) 0.017(3) 0.002(2) -0.002(2) 0.002(2)
O5 0.021(3) 0.018(3) 0.022(3) -0.006(2) -0.003(2) -0.009(2)
O8 0.017(3) 0.018(3) 0.013(3) -0.003(2) -0.001(2) 0.004(2)
O7 0.019(3) 0.022(3) 0.018(3) -0.008(2) 0.003(2) 0.002(2)
O2 0.026(3) 0.022(3) 0.012(3) -0.006(2) -0.003(2) 0.004(3)
O6 0.019(3) 0.022(3) 0.025(3) 0.002(3) 0.002(3) -0.003(2)

loop_
_atom_type_symbol
_atom_type_description
_atom_type_scat_dispersion_real
_atom_type_scat_dispersion_imag
_atom_type_scat_source
O O 0.0106 0.0060 'International Tables Vol C Tables 4.2.6.8 and 6.1.1.4'
Te Te -0.5308 1.6751 'International Tables Vol C Tables 4.2.6.8 and 6.1.1.4'
Tl Tl -2.8358 9.6688 'International Tables Vol C Tables 4.2.6.8 and 6.1.1.4'
U U -9.6767 9.6646 'International Tables Vol C Tables 4.2.6.8 and 6.1.1.4'

loop_
_geom_angle_atom_site_label_1
_geom_angle_atom_site_label_2
_geom_angle_atom_site_label_3
_geom_angle
_geom_angle_site_symmetry_1
_geom_angle_site_symmetry_3
_geom_angle_publ_flag
O7 U1 O8 178.5(3) . . ?
O7 U1 O6 91.4(2) . 1_455 ?
O8 U1 O6 89.6(2) . 1_455 ?
O7 U1 O4 90.3(2) . . ?
O8 U1 O4 90.9(2) . . ?
O6 U1 O4 89.5(2) 1_455 . ?
O7 U1 O1 86.3(2) . . ?
O8 U1 O1 92.8(2) . . ?
O6 U1 O1 176.7(2) 1_455 . ?
O4 U1 O1 88.2(2) . . ?
O7 U1 O3 92.0(2) . 1_455 ?
O8 U1 O3 86.7(2) . 1_455 ?
O6 U1 O3 90.1(2) 1_455 1_455 ?
O4 U1 O3 177.6(2) . 1_455 ?
O1 U1 O3 92.2(2) . 1_455 ?
O8 Tl1 O2 75.91(17) . 3_755 ?
O8 Tl1 Tl2 131.27(12) . . ?
O2 Tl1 Tl2 104.82(12) 3_755 . ?
O5 Tl2 Tl1 124.87(14) 1_655 . ?
O2 Te1 O1 100.9(3) . . ?
O2 Te1 O3 98.8(3) . . ?
O1 Te1 O3 99.1(3) . . ?
O5 Te2 O4 101.4(3) . . ?
O5 Te2 O6 92.9(3) . . ?
O4 Te2 O6 96.6(3) . . ?
Te1 O1 U1 142.7(3) . . ?
Te1 O3 U1 139.6(3) . 1_655 ?
Te2 O4 U1 142.2(3) . . ?
Te2 O5 Tl2 131.5(3) . 1_455 ?
U1 O8 Tl1 139.0(3) . . ?
Te1 O2 Tl1 134.8(3) . 3_755 ?
Te2 O6 U1 150.1(3) . 1_655 ?

loop_
_geom_bond_atom_site_label_1
_geom_bond_atom_site_label_2
_geom_bond_distance
_geom_bond_site_symmetry_2
_geom_bond_publ_flag
U1 O7 1.824(6) . ?
U1 O8 1.826(5) . ?
U1 O6 2.196(6) 1_455 ?
U1 O4 2.219(5) . ?
U1 O1 2.243(6) . ?
U1 O3 2.256(5) 1_455 ?
Tl1 O8 2.689(5) . ?
Tl1 O2 2.743(6) 3_755 ?
Tl1 Tl2 3.6536(5) . ?
Tl2 O5 2.416(5) 1_655 ?
Te1 O2 1.833(5) . ?
Te1 O1 1.869(5) . ?
Te1 O3 1.896(6) . ?
Te2 O5 1.855(5) . ?
Te2 O4 1.883(6) . ?
Te2 O6 1.899(6) . ?
O3 U1 2.256(5) 1_655 ?
O5 Tl2 2.416(5) 1_455 ?
O2 Tl1 2.743(6) 3_755 ?
O6 U1 2.196(6) 1_655 ?
